data_2015345
loop_
_publ_author_name
'Batsanov, Andrei S.'
'Collings, Jonathan C.'
'Marder, Todd B.'

_publ_section_title
;
 Arene--perfluoroarene interactions in crystal engineering. XV.
 Ferrocene--decafluorobiphenyl (1/1)
;
_journal_coeditor_code BG3003
_journal_issue 6
_journal_name_full 'Acta Crystallographica Section C'
_journal_page_first m229
_journal_page_last m231
_journal_paper_doi 10.1107/S0108270106014090
_journal_volume 62
_journal_year 2006
_chemical_formula_iupac '[Fe (C5 H5)2] , C12 F10'
_chemical_formula_moiety 'C10 H10 Fe , C12 F10'
_chemical_formula_sum 'C22 H10 F10 Fe'
_chemical_formula_weight 520.15
_chemical_melting_point 377
_chemical_name_systematic
;
Ferrocene--decafluorobiphenyl (1/1)
;
_space_group_IT_number 15
_symmetry_cell_setting monoclinic
_symmetry_space_group_name_Hall '-C 2yc'
_symmetry_space_group_name_H-M 'C 1 2/c 1'
_atom_sites_solution_hydrogens geom
_atom_sites_solution_primary direct
_atom_sites_solution_secondary difmap
_audit_creation_method SHELXL97
_cell_angle_alpha 90.00
_cell_angle_beta 98.690(10)
_cell_angle_gamma 90.00
_cell_formula_units_Z 4
_cell_length_a 13.3025(12)
_cell_length_b 6.1690(6)
_cell_length_c 23.026(2)
_cell_measurement_reflns_used 930
_cell_measurement_temperature 120(2)
_cell_measurement_theta_max 24.1
_cell_measurement_theta_min 10.2
_cell_volume 1867.9(3)
_computing_cell_refinement SMART
_computing_data_collection 'SMART (Bruker, 1998)'
_computing_data_reduction 'SAINT (Bruker, 2001)'
_computing_molecular_graphics SHELXTL
_computing_publication_material SHELXTL
_computing_structure_refinement SHELXTL
_computing_structure_solution 'SHELXTL (Bruker, 2001)'
_diffrn_ambient_temperature 120(2)
_diffrn_detector_area_resol_mean 8
_diffrn_measured_fraction_theta_full 1.000
_diffrn_measured_fraction_theta_max 1.000
_diffrn_measurement_device_type 'Bruker SMART 1K CCD area-detector'
_diffrn_measurement_method \w
_diffrn_radiation_monochromator graphite
_diffrn_radiation_source 'fine-focus sealed tube'
_diffrn_radiation_type MoK\a
_diffrn_radiation_wavelength 0.71073
_diffrn_reflns_av_R_equivalents 0.0452
_diffrn_reflns_av_sigmaI/netI 0.0363
_diffrn_reflns_limit_h_max 17
_diffrn_reflns_limit_h_min -16
_diffrn_reflns_limit_k_max 8
_diffrn_reflns_limit_k_min -7
_diffrn_reflns_limit_l_max 29
_diffrn_reflns_limit_l_min -29
_diffrn_reflns_number 10117
_diffrn_reflns_theta_full 27.48
_diffrn_reflns_theta_max 27.50
_diffrn_reflns_theta_min 1.79
_exptl_absorpt_coefficient_mu 0.912
_exptl_absorpt_correction_T_max 0.8385
_exptl_absorpt_correction_T_min 0.7076
_exptl_absorpt_correction_type multi-scan
_exptl_absorpt_process_details '(SADABS; Bruker, 2001)'
_exptl_crystal_colour yellow
_exptl_crystal_density_diffrn 1.847
_exptl_crystal_density_method 'not measured'
_exptl_crystal_description block
_exptl_crystal_F_000 1032
_exptl_crystal_size_max 0.36
_exptl_crystal_size_mid 0.22
_exptl_crystal_size_min 0.20
_refine_diff_density_max 0.521
_refine_diff_density_min -0.387
_refine_ls_extinction_method none
_refine_ls_goodness_of_fit_ref 1.061
_refine_ls_hydrogen_treatment constr
_refine_ls_matrix_type full
_refine_ls_number_parameters 146
_refine_ls_number_reflns 2143
_refine_ls_number_restraints 0
_refine_ls_restrained_S_all 1.061
_refine_ls_R_factor_all 0.0536
_refine_ls_R_factor_gt 0.0389
_refine_ls_shift/su_max 0.002
_refine_ls_shift/su_mean 0.000
_refine_ls_structure_factor_coef Fsqd
_refine_ls_weighting_details 'calc w = 1/[\s^2^(Fo^2^)+(0.0424P)^2^+2.913P] where P=(Fo^2^+2Fc^2^)/3'
_refine_ls_weighting_scheme calc
_refine_ls_wR_factor_gt 0.0911
_refine_ls_wR_factor_ref 0.0978
_reflns_number_gt 1714
_reflns_number_total 2143
_reflns_threshold_expression I>2\s(I)
_cod_data_source_file bg3003.cif
_cod_data_source_block I
_cod_depositor_comments
;
The following automatic conversions were performed:
'_symmetry_cell_setting' value 'Monoclinic' changed to 'monoclinic'
according to '/home/saulius/struct/CIF-dictionaries/cif_core.dic'
dictionary named 'cif_core.dic' version 2.4.1 from 2010-06-29.

Automatic conversion script
Id: cif_fix_enum 1527 2010-12-29 10:47:43Z saulius 

The following automatic conversions were performed:

'_symmetry_cell_setting' value 'Monoclinic' changed to 'monoclinic'
according to /home/saulius/struct/CIF-dictionaries/cif_core.dic
dictionary named 'cif_core.dic' version 2.4.1 from 2010-06-29.

Automatic conversion script
Id: cif_fix_values 1715 2011-07-08 13:25:40Z adriana 
;
_cod_original_sg_symbol_H-M 'C 2/c'
_cod_database_code 2015345
_cod_database_fobs_code 2015345

loop_
_symmetry_equiv_pos_as_xyz
'x, y, z'
'-x, y, -z+1/2'
'x+1/2, y+1/2, z'
'-x+1/2, y+1/2, -z+1/2'
'-x, -y, -z'
'x, -y, z-1/2'
'-x+1/2, -y+1/2, -z'
'x+1/2, -y+1/2, z-1/2'

loop_
_atom_site_type_symbol
_atom_site_label
_atom_site_fract_x
_atom_site_fract_y
_atom_site_fract_z
_atom_site_U_iso_or_equiv
_atom_site_adp_type
_atom_site_calc_flag
_atom_site_refinement_flags
_atom_site_occupancy
_atom_site_disorder_assembly
_atom_site_disorder_group
Fe Fe 0.5000 0.5000 0.5000 0.02156(14) Uani d S 1 . .
F F2 0.59664(10) 0.6891(2) 0.23070(6) 0.0234(3) Uani d . 1 . .
F F3 0.77374(10) 0.6984(2) 0.30388(6) 0.0301(3) Uani d . 1 . .
F F4 0.82534(10) 0.3668(3) 0.38007(6) 0.0335(4) Uani d . 1 . .
F F5 0.69800(12) 0.0225(2) 0.38181(6) 0.0312(3) Uani d . 1 . .
F F6 0.51663(11) 0.0204(2) 0.31240(6) 0.0264(3) Uani d . 1 . .
C C1 0.5164(4) 0.2348(8) 0.4466(2) 0.0207(10) Uiso d P 0.50 A -1
H H1 0.4856 0.0968 0.4481 0.025 Uiso d PR 0.50 A -1
C C2 0.4765(3) 0.4134(9) 0.41189(19) 0.0152(8) Uiso d P 0.50 A -1
H H2 0.4139 0.4147 0.3860 0.018 Uiso d PR 0.50 A -1
C C3 0.5434(4) 0.5880(7) 0.4214(2) 0.0152(8) Uiso d P 0.50 A -1
H H3 0.5342 0.7263 0.4035 0.018 Uiso d PR 0.50 A -1
C C4 0.6290(4) 0.5234(10) 0.4631(3) 0.0264(10) Uiso d P 0.50 A -1
H H4 0.6864 0.6095 0.4775 0.032 Uiso d PR 0.50 A -1
C C5 0.6125(4) 0.3050(9) 0.4789(2) 0.0219(10) Uiso d P 0.50 A -1
H H5 0.6565 0.2197 0.5060 0.026 Uiso d PR 0.50 A -1
C C6 0.4019(5) 0.4075(9) 0.5554(3) 0.0282(11) Uiso d P 0.50 A -1
H H6 0.3737 0.2676 0.5584 0.034 Uiso d PR 0.50 A -1
C C7 0.3592(4) 0.5755(10) 0.5195(2) 0.0208(9) Uiso d P 0.50 A -1
H H7 0.2966 0.5687 0.4936 0.025 Uiso d PR 0.50 A -1
C C8 0.4238(5) 0.7570(9) 0.5277(2) 0.0233(10) Uiso d P 0.50 A -1
H H8 0.4130 0.8936 0.5090 0.028 Uiso d PR 0.50 A -1
C C9 0.5089(5) 0.6989(12) 0.5693(3) 0.0369(14) Uiso d P 0.50 A -1
H H9 0.5654 0.7881 0.5833 0.044 Uiso d PR 0.50 A -1
C C10 0.4961(5) 0.4845(11) 0.5870(2) 0.0318(11) Uiso d P 0.50 A -1
H H10 0.5411 0.4041 0.6147 0.038 Uiso d PR 0.50 A -1
C C11 0.54998(16) 0.3550(3) 0.26946(9) 0.0169(4) Uani d . 1 . .
C C12 0.61827(17) 0.5253(3) 0.26897(9) 0.0183(4) Uani d . 1 . .
C C13 0.70970(17) 0.5311(4) 0.30568(10) 0.0218(5) Uani d . 1 . .
C C14 0.73680(17) 0.3610(4) 0.34389(10) 0.0226(5) Uani d . 1 . .
C C15 0.67193(18) 0.1874(4) 0.34479(10) 0.0218(5) Uani d . 1 . .
C C16 0.57985(17) 0.1875(3) 0.30853(10) 0.0195(5) Uani d . 1 . .

loop_
_atom_site_aniso_label
_atom_site_aniso_U_11
_atom_site_aniso_U_22
_atom_site_aniso_U_33
_atom_site_aniso_U_12
_atom_site_aniso_U_13
_atom_site_aniso_U_23
Fe 0.0203(2) 0.0274(3) 0.0179(2) 0.0066(2) 0.00576(17) 0.00131(19)
F2 0.0239(7) 0.0210(6) 0.0253(7) -0.0009(5) 0.0033(5) 0.0077(5)
F3 0.0234(7) 0.0356(8) 0.0315(8) -0.0120(6) 0.0044(6) -0.0016(6)
F4 0.0194(7) 0.0523(9) 0.0262(8) 0.0042(6) -0.0052(6) -0.0027(7)
F5 0.0422(9) 0.0280(7) 0.0216(7) 0.0131(6) -0.0004(6) 0.0065(6)
F6 0.0370(8) 0.0176(6) 0.0242(7) -0.0068(6) 0.0035(6) 0.0030(5)
C11 0.0190(11) 0.0166(10) 0.0156(10) 0.0003(8) 0.0048(8) -0.0015(8)
C12 0.0188(10) 0.0195(11) 0.0174(10) 0.0012(8) 0.0055(8) 0.0012(8)
C13 0.0195(11) 0.0250(12) 0.0218(11) -0.0034(9) 0.0060(9) -0.0034(9)
C14 0.0163(11) 0.0331(12) 0.0179(11) 0.0054(9) 0.0005(9) -0.0046(9)
C15 0.0284(12) 0.0222(11) 0.0150(11) 0.0090(9) 0.0039(9) 0.0005(8)
C16 0.0253(12) 0.0166(10) 0.0174(11) 0.0011(9) 0.0064(9) -0.0018(8)

loop_
_atom_type_symbol
_atom_type_description
_atom_type_scat_dispersion_real
_atom_type_scat_dispersion_imag
_atom_type_scat_source
C C 0.0033 0.0016 'International Tables Vol C Tables 4.2.6.8 and 6.1.1.4'
H H 0.0000 0.0000 'International Tables Vol C Tables 4.2.6.8 and 6.1.1.4'
F F 0.0171 0.0103 'International Tables Vol C Tables 4.2.6.8 and 6.1.1.4'
Fe Fe 0.3463 0.8444 'International Tables Vol C Tables 4.2.6.8 and 6.1.1.4'

loop_
_geom_angle_atom_site_label_1
_geom_angle_atom_site_label_2
_geom_angle_atom_site_label_3
_geom_angle_site_symmetry_3
_geom_angle
C9 Fe C10 . 40.8(3)
C9 Fe C4 . 109.8(2)
C10 Fe C4 . 124.7(2)
C9 Fe C5 . 126.5(2)
C10 Fe C5 . 109.8(2)
C4 Fe C5 . 40.9(2)
C9 Fe C8 . 41.0(2)
C10 Fe C8 . 68.7(2)
C4 Fe C8 . 124.6(2)
C5 Fe C8 . 162.56(16)
C9 Fe C6 . 68.8(2)
C10 Fe C6 . 41.4(2)
C4 Fe C6 . 160.42(17)
C5 Fe C6 . 123.1(2)
C8 Fe C6 . 68.0(2)
C2 C1 C5 . 106.5(4)
C2 C1 Fe . 70.0(3)
C5 C1 Fe . 67.8(3)
C2 C1 H1 . 126.4
C5 C1 H1 . 127.1
Fe C1 H1 . 126.9
C3 C2 C1 . 109.7(4)
C3 C2 Fe . 69.5(2)
C1 C2 Fe . 70.1(3)
C3 C2 H2 . 124.9
C1 C2 H2 . 125.4
Fe C2 H2 . 126.9
C2 C3 C4 . 108.4(4)
C2 C3 Fe . 71.1(3)
C4 C3 Fe . 68.7(3)
C2 C3 H3 . 126.2
C4 C3 H3 . 125.5
Fe C3 H3 . 125.9
C5 C4 C3 . 107.3(5)
C5 C4 Fe . 69.6(3)
C3 C4 Fe . 70.3(3)
C5 C4 H4 . 126.1
C3 C4 H4 . 126.6
Fe C4 H4 . 125.4
C4 C5 C1 . 108.1(5)
C4 C5 Fe . 69.5(3)
C1 C5 Fe . 71.0(3)
C4 C5 H5 . 126.2
C1 C5 H5 . 125.7
Fe C5 H5 . 125.1
C7 C6 C10 . 107.6(5)
C7 C6 Fe . 70.3(3)
C10 C6 Fe . 68.3(3)
C7 C6 H6 . 126.2
C10 C6 H6 . 126.3
Fe C6 H6 . 126.7
C6 C7 C8 . 109.0(4)
C6 C7 Fe . 69.9(3)
C8 C7 Fe . 69.5(3)
C6 C7 H7 . 125.5
C8 C7 H7 . 125.5
Fe C7 H7 . 126.8
C7 C8 C9 . 107.5(5)
C7 C8 Fe . 70.2(3)
C9 C8 Fe . 68.3(3)
C7 C8 H8 . 126.8
C9 C8 H8 . 125.8
Fe C8 H8 . 126.7
C10 C9 C8 . 108.4(5)
C10 C9 Fe . 70.0(3)
C8 C9 Fe . 70.7(3)
C10 C9 H9 . 125.0
C8 C9 H9 . 126.6
Fe C9 H9 . 125.1
C9 C10 C6 . 107.6(5)
C9 C10 Fe . 69.2(3)
C6 C10 Fe . 70.3(3)
C9 C10 H10 . 126.7
C6 C10 H10 . 125.7
Fe C10 H10 . 125.9
C16 C11 C12 . 116.4(2)
C16 C11 C11 2_655 122.20(16)
C12 C11 C11 2_655 121.41(16)
F2 C12 C13 . 117.80(19)
F2 C12 C11 . 119.89(19)
C13 C12 C11 . 122.3(2)
F3 C13 C12 . 120.6(2)
F3 C13 C14 . 119.8(2)
C12 C13 C14 . 119.6(2)
F4 C14 C15 . 120.4(2)
F4 C14 C13 . 119.8(2)
C15 C14 C13 . 119.8(2)
F5 C15 C16 . 120.6(2)
F5 C15 C14 . 119.8(2)
C16 C15 C14 . 119.6(2)
F6 C16 C15 . 118.00(19)
F6 C16 C11 . 119.60(19)
C15 C16 C11 . 122.4(2)

loop_
_geom_bond_atom_site_label_1
_geom_bond_atom_site_label_2
_geom_bond_site_symmetry_2
_geom_bond_distance
_geom_bond_publ_flag
Fe C1 . 2.078(5) yes
Fe C2 . 2.075(5) yes
Fe C3 . 2.054(5) yes
Fe C4 . 2.033(5) yes
Fe C5 . 2.034(5) yes
Fe C6 . 2.040(5) yes
Fe C7 . 2.045(5) yes
Fe C8 . 2.036(5) yes
Fe C9 . 2.003(6) yes
Fe C10 . 2.013(5) yes
F2 C12 . 1.343(2) ?
F3 C13 . 1.343(3) ?
F4 C14 . 1.336(3) ?
F5 C15 . 1.339(2) ?
F6 C16 . 1.341(2) ?
C1 C2 . 1.416(6) ?
C1 C5 . 1.446(7) ?
C1 H1 . 0.9478 ?
C2 C3 . 1.392(6) ?
C2 H2 . 0.9477 ?
C3 C4 . 1.431(7) ?
C3 H3 . 0.9477 ?
C4 C5 . 1.422(7) ?
C4 H4 . 0.9478 ?
C5 H5 . 0.9476 ?
C6 C7 . 1.393(7) ?
C6 C10 . 1.431(8) ?
C6 H6 . 0.9478 ?
C7 C8 . 1.407(7) ?
C7 H7 . 0.9477 ?
C8 C9 . 1.414(8) ?
C8 H8 . 0.9477 ?
C9 C10 . 1.401(9) ?
C9 H9 . 0.9479 ?
C10 H10 . 0.9477 ?
C11 C16 . 1.389(3) ?
C11 C12 . 1.390(3) ?
C11 C11 2_655 1.487(4) yes
C12 C13 . 1.373(3) ?
C13 C14 . 1.382(3) ?
C14 C15 . 1.378(3) ?
C15 C16 . 1.374(3) ?
